data_1503323
loop_
_publ_author_name
'Zhang, Cheng'
'Yu, Sai-Bo'
'Hu, Xiang-Ping'
'Wang, Dao-Yong'
'Zheng, Zhuo'

_publ_section_title
;
 New chiral ferrocenyl P,S-ligands for highly diastereo-/enantioselective
 catalytic [3 + 2] cycloaddition of azomethine ylides with cyclic and
 acyclic enones.
;
_journal_issue 23
_journal_name_full 'Organic letters'
_journal_page_first 5542
_journal_page_last 5545
_journal_paper_doi 10.1021/ol1024647
_journal_volume 12
_journal_year 2010
_chemical_absolute_configuration ad
_chemical_formula_moiety 'C37 H31 Fe N2 P S'
_chemical_formula_sum 'C37 H31 Fe N2 P S'
_chemical_formula_weight 622.52
_chemical_name_systematic
; 
 ? 
;
_space_group_IT_number 19
_symmetry_cell_setting orthorhombic
_symmetry_space_group_name_Hall 'P 2ac 2ab'
_symmetry_space_group_name_H-M 'P 21 21 21'
_atom_sites_solution_hydrogens geom
_atom_sites_solution_primary direct
_atom_sites_solution_secondary difmap
_audit_creation_method SHELXL-97
_cell_angle_alpha 90.00
_cell_angle_beta 90.00
_cell_angle_gamma 90.00
_cell_formula_units_Z 4
_cell_length_a 11.9314(4)
_cell_length_b 14.6278(5)
_cell_length_c 17.7556(7)
_cell_measurement_reflns_used 3689
_cell_measurement_temperature 298(2)
_cell_measurement_theta_max 20.85
_cell_measurement_theta_min 2.48
_cell_volume 3098.89(19)
_computing_cell_refinement 'Bruker SMART'
_computing_data_collection 'Bruker SMART'
_computing_data_reduction 'Bruker SAINT'
_computing_molecular_graphics 'Bruker SHELXTL'
_computing_publication_material 'Bruker SHELXTL'
_computing_structure_refinement 'Bruker SHELXTL'
_computing_structure_solution 'Bruker SHELXTL'
_diffrn_ambient_temperature 298(2)
_diffrn_measured_fraction_theta_full 1.000
_diffrn_measured_fraction_theta_max 1.000
_diffrn_measurement_device_type 'CCD area detector'
_diffrn_measurement_method 'phi and omega scans'
_diffrn_radiation_monochromator graphite
_diffrn_radiation_source 'sealed tube'
_diffrn_radiation_type MoK\a
_diffrn_radiation_wavelength 0.71073
_diffrn_reflns_av_R_equivalents 0.0416
_diffrn_reflns_av_sigmaI/netI 0.0512
_diffrn_reflns_limit_h_max 14
_diffrn_reflns_limit_h_min -13
_diffrn_reflns_limit_k_max 17
_diffrn_reflns_limit_k_min -17
_diffrn_reflns_limit_l_max 21
_diffrn_reflns_limit_l_min -21
_diffrn_reflns_number 17161
_diffrn_reflns_theta_full 25.00
_diffrn_reflns_theta_max 25.00
_diffrn_reflns_theta_min 1.80
_exptl_absorpt_coefficient_mu 0.635
_exptl_absorpt_correction_type none
_exptl_crystal_colour Orange
_exptl_crystal_density_diffrn 1.334
_exptl_crystal_density_method 'not measured'
_exptl_crystal_description Cubic
_exptl_crystal_F_000 1296
_exptl_crystal_size_max 0.26
_exptl_crystal_size_mid 0.19
_exptl_crystal_size_min 0.15
_refine_diff_density_max 0.236
_refine_diff_density_min -0.222
_refine_diff_density_rms 0.039
_refine_ls_abs_structure_details 'Flack H D (1983), Acta Cryst. A39, 876-881'
_refine_ls_abs_structure_Flack 0.015(14)
_refine_ls_extinction_method none
_refine_ls_goodness_of_fit_ref 1.010
_refine_ls_hydrogen_treatment constr
_refine_ls_matrix_type full
_refine_ls_number_parameters 379
_refine_ls_number_reflns 5440
_refine_ls_number_restraints 0
_refine_ls_restrained_S_all 1.010
_refine_ls_R_factor_all 0.0466
_refine_ls_R_factor_gt 0.0360
_refine_ls_shift/su_max 0.001
_refine_ls_shift/su_mean 0.000
_refine_ls_structure_factor_coef Fsqd
_refine_ls_weighting_details 'calc w=1/[\s^2^(Fo^2^)+(0.0363P)^2^+0.0000P] where P=(Fo^2^+2Fc^2^)/3'
_refine_ls_weighting_scheme calc
_refine_ls_wR_factor_gt 0.0753
_refine_ls_wR_factor_ref 0.0796
_reflns_number_gt 4640
_reflns_number_total 5440
_reflns_threshold_expression >2sigma(I)
_cod_data_source_file ol1024647_si_002.cif
_cod_data_source_block 1
_cod_depositor_comments
;
The following automatic conversions were performed:

'_symmetry_cell_setting' value 'Orthorhombic' changed to
'orthorhombic' according to
/home/saulius/struct/CIF-dictionaries/cif_core.dic dictionary named
'cif_core.dic' version 2.4.2 from 2011-04-26.

Automatic conversion script
Id: cif_fix_values 1715 2011-07-08 13:25:40Z adriana 
;
_cod_database_code 1503323

loop_
_symmetry_equiv_pos_as_xyz
'x, y, z'
'-x+1/2, -y, z+1/2'
'-x, y+1/2, -z+1/2'
'x+1/2, -y+1/2, -z'

loop_
_atom_site_label
_atom_site_type_symbol
_atom_site_fract_x
_atom_site_fract_y
_atom_site_fract_z
_atom_site_U_iso_or_equiv
_atom_site_adp_type
_atom_site_occupancy
_atom_site_symmetry_multiplicity
_atom_site_calc_flag
_atom_site_refinement_flags
Fe1 Fe -0.83611(3) 1.27165(3) 0.64332(2) 0.03703(12) Uani 1 1 d .
P1 P -0.87081(6) 1.04574(5) 0.67430(5) 0.0416(2) Uani 1 1 d .
S1 S -0.61406(8) 0.93728(7) 0.59835(6) 0.0771(3) Uani 1 1 d .
N2 N -0.57898(18) 1.07019(15) 0.70404(14) 0.0377(6) Uani 1 1 d .
C1 C -0.9387(3) 1.3647(2) 0.5908(2) 0.0649(10) Uani 1 1 d .
H1A H -0.9860 1.4097 0.6165 0.078 Uiso 1 1 calc R
C2 C -0.8290(3) 1.3784(2) 0.5694(2) 0.0636(10) Uani 1 1 d .
H2A H -0.7858 1.4348 0.5759 0.076 Uiso 1 1 calc R
C3 C -0.7909(3) 1.2968(3) 0.53488(19) 0.0669(11) Uani 1 1 d .
H3A H -0.7168 1.2865 0.5126 0.080 Uiso 1 1 calc R
C4 C -0.8809(3) 1.2329(2) 0.53772(16) 0.0563(9) Uani 1 1 d .
H4A H -0.8800 1.1704 0.5178 0.068 Uiso 1 1 calc R
C5 C -0.9709(3) 1.2758(3) 0.57243(18) 0.0586(9) Uani 1 1 d .
H5A H -1.0445 1.2485 0.5820 0.070 Uiso 1 1 calc R
C6 C -0.8224(3) 1.30404(19) 0.75541(16) 0.0425(7) Uani 1 1 d .
H6A H -0.8454 1.3617 0.7788 0.051 Uiso 1 1 calc R
C7 C -0.7154(2) 1.28487(19) 0.72423(15) 0.0382(7) Uani 1 1 d .
H7A H -0.6517 1.3271 0.7225 0.046 Uiso 1 1 calc R
C8 C -0.7170(2) 1.19433(18) 0.69453(15) 0.0324(6) Uani 1 1 d .
C9 C -0.8268(2) 1.15694(17) 0.70811(15) 0.0331(6) Uani 1 1 d .
C10 C -0.8905(2) 1.2263(2) 0.74534(15) 0.0365(6) Uani 1 1 d .
H10A H -0.9691 1.2208 0.7608 0.044 Uiso 1 1 calc R
C11 C -1.0234(2) 1.05185(18) 0.68726(18) 0.0412(7) Uani 1 1 d .
C12 C -1.0896(3) 1.0552(2) 0.62341(19) 0.0567(9) Uani 1 1 d .
H12A H -1.0561 1.0538 0.5761 0.068 Uiso 1 1 calc R
C13 C -1.2053(3) 1.0607(2) 0.6289(3) 0.0717(11) Uani 1 1 d .
H13A H -1.2488 1.0632 0.5856 0.086 Uiso 1 1 calc R
C14 C -1.2551(3) 1.0624(2) 0.6978(3) 0.0686(11) Uani 1 1 d .
H14A H -1.3328 1.0659 0.7014 0.082 Uiso 1 1 calc R
C15 C -1.1911(3) 1.0589(2) 0.7622(2) 0.0591(9) Uani 1 1 d .
H15A H -1.2253 1.0600 0.8093 0.071 Uiso 1 1 calc R
C16 C -1.0761(2) 1.0538(2) 0.7567(2) 0.0507(8) Uani 1 1 d .
H16A H -1.0331 1.0517 0.8003 0.061 Uiso 1 1 calc R
C17 C -0.8303(2) 0.9713(2) 0.7518(2) 0.0491(8) Uani 1 1 d .
C18 C -0.7947(3) 1.0003(3) 0.8209(2) 0.0588(9) Uani 1 1 d .
H18A H -0.7949 1.0624 0.8321 0.071 Uiso 1 1 calc R
C19 C -0.7579(3) 0.9374(3) 0.8751(3) 0.0834(14) Uani 1 1 d .
H19A H -0.7333 0.9574 0.9220 0.100 Uiso 1 1 calc R
C20 C -0.7586(3) 0.8461(3) 0.8583(3) 0.0935(16) Uani 1 1 d .
H20A H -0.7344 0.8041 0.8941 0.112 Uiso 1 1 calc R
C21 C -0.7945(4) 0.8160(3) 0.7896(4) 0.0984(16) Uani 1 1 d .
H21A H -0.7951 0.7537 0.7791 0.118 Uiso 1 1 calc R
C22 C -0.8298(3) 0.8774(2) 0.7359(3) 0.0735(11) Uani 1 1 d .
H22A H -0.8533 0.8566 0.6890 0.088 Uiso 1 1 calc R
C23 C -0.6223(2) 1.14440(19) 0.65595(16) 0.0394(7) Uani 1 1 d .
H23A H -0.6533 1.1160 0.6105 0.047 Uiso 1 1 calc R
C24 C -0.5254(2) 1.2060(2) 0.6310(2) 0.0572(9) Uani 1 1 d .
H24A H -0.4690 1.1697 0.6067 0.086 Uiso 1 1 calc R
H24B H -0.4936 1.2357 0.6743 0.086 Uiso 1 1 calc R
H24C H -0.5528 1.2514 0.5965 0.086 Uiso 1 1 calc R
C25 C -0.5380(2) 1.07816(19) 0.77616(17) 0.0388(7) Uani 1 1 d .
C26 C -0.5269(3) 1.1529(2) 0.8242(2) 0.0597(10) Uani 1 1 d .
H26A H -0.5498 1.2111 0.8098 0.072 Uiso 1 1 calc R
C27 C -0.4805(3) 1.1367(3) 0.8940(2) 0.0728(11) Uani 1 1 d .
H27A H -0.4728 1.1848 0.9278 0.087 Uiso 1 1 calc R
C28 C -0.4449(3) 1.0499(3) 0.9147(2) 0.0680(10) Uani 1 1 d .
H28A H -0.4128 1.0413 0.9619 0.082 Uiso 1 1 calc R
C29 C -0.4558(3) 0.9775(2) 0.8677(2) 0.0572(9) Uani 1 1 d .
H29A H -0.4325 0.9196 0.8826 0.069 Uiso 1 1 calc R
C30 C -0.5025(2) 0.9913(2) 0.79697(18) 0.0427(7) Uani 1 1 d .
C31 C -0.5660(2) 0.9788(2) 0.68526(19) 0.0458(8) Uani 1 1 d .
C32 C -0.4957(3) 0.8879(2) 0.5540(2) 0.0524(9) Uani 1 1 d .
C33 C -0.5155(4) 0.8581(3) 0.4815(2) 0.0795(12) Uani 1 1 d .
H33A H -0.5857 0.8658 0.4595 0.095 Uiso 1 1 calc R
C34 C -0.4295(5) 0.8165(3) 0.4420(2) 0.1021(16) Uani 1 1 d .
H34A H -0.4423 0.7974 0.3928 0.123 Uiso 1 1 calc R
C35 C -0.3280(5) 0.8030(4) 0.4727(3) 0.1059(16) Uani 1 1 d .
H35A H -0.2717 0.7740 0.4455 0.127 Uiso 1 1 calc R
C36 C -0.3083(4) 0.8330(3) 0.5453(3) 0.0937(14) Uani 1 1 d .
H36A H -0.2380 0.8248 0.5668 0.112 Uiso 1 1 calc R
C37 C -0.3920(3) 0.8750(2) 0.5862(2) 0.0649(10) Uani 1 1 d .
H37A H -0.3784 0.8945 0.6352 0.078 Uiso 1 1 calc R
N1 N -0.5211(2) 0.92999(17) 0.73885(16) 0.0509(7) Uani 1 1 d .

loop_
_atom_site_aniso_label
_atom_site_aniso_U_11
_atom_site_aniso_U_22
_atom_site_aniso_U_33
_atom_site_aniso_U_23
_atom_site_aniso_U_13
_atom_site_aniso_U_12
Fe1 0.0391(2) 0.0343(2) 0.0377(2) 0.00345(19) -0.00201(19) 0.00371(18)
P1 0.0400(4) 0.0346(4) 0.0501(5) -0.0024(4) 0.0034(4) -0.0018(3)
S1 0.0640(6) 0.0848(7) 0.0826(7) -0.0431(6) -0.0225(5) 0.0250(5)
N2 0.0337(13) 0.0379(14) 0.0417(15) -0.0004(11) -0.0004(11) 0.0042(10)
C1 0.073(3) 0.055(2) 0.067(3) 0.0051(19) -0.017(2) 0.0206(19)
C2 0.082(3) 0.050(2) 0.060(2) 0.0213(17) -0.015(2) -0.010(2)
C3 0.062(2) 0.098(3) 0.040(2) 0.026(2) 0.0039(16) 0.013(2)
C4 0.077(2) 0.055(2) 0.0374(19) 0.0025(17) -0.0104(17) 0.007(2)
C5 0.054(2) 0.072(2) 0.050(2) 0.007(2) -0.0164(16) 0.0022(19)
C6 0.0537(19) 0.0362(15) 0.0377(17) -0.0008(13) -0.0014(15) 0.0031(14)
C7 0.0422(16) 0.0359(17) 0.0364(17) 0.0029(13) -0.0044(13) -0.0044(13)
C8 0.0305(13) 0.0375(16) 0.0293(16) 0.0060(12) -0.0014(12) 0.0022(12)
C9 0.0349(15) 0.0319(14) 0.0324(16) 0.0043(11) -0.0015(13) 0.0029(12)
C10 0.0364(14) 0.0384(15) 0.0347(16) 0.0014(14) 0.0045(12) 0.0032(14)
C11 0.0411(16) 0.0313(16) 0.051(2) 0.0018(14) -0.0034(14) -0.0063(13)
C12 0.057(2) 0.064(2) 0.050(2) 0.0035(17) -0.0069(16) -0.0185(17)
C13 0.048(2) 0.076(3) 0.091(3) 0.023(2) -0.030(2) -0.0184(18)
C14 0.039(2) 0.057(2) 0.110(4) 0.023(2) -0.002(2) -0.0082(16)
C15 0.050(2) 0.054(2) 0.073(3) 0.0066(19) 0.0143(18) -0.0013(16)
C16 0.0411(18) 0.0489(19) 0.062(2) 0.0114(17) -0.0008(16) -0.0018(15)
C17 0.0327(15) 0.0433(18) 0.071(2) 0.0109(16) 0.0030(17) 0.0026(14)
C18 0.0449(19) 0.063(2) 0.069(2) 0.020(2) -0.0007(18) -0.0035(16)
C19 0.053(2) 0.108(4) 0.090(3) 0.042(3) -0.011(2) -0.010(2)
C20 0.063(3) 0.086(4) 0.131(5) 0.063(3) -0.006(3) -0.001(2)
C21 0.083(3) 0.047(2) 0.166(5) 0.035(3) 0.006(3) 0.006(2)
C22 0.065(2) 0.042(2) 0.114(3) 0.012(2) 0.001(2) 0.0034(18)
C23 0.0354(14) 0.0458(17) 0.0369(18) 0.0019(13) -0.0021(13) 0.0057(12)
C24 0.0419(17) 0.067(2) 0.063(2) 0.0221(18) 0.0105(16) 0.0040(15)
C25 0.0356(16) 0.0384(17) 0.0423(19) -0.0007(14) -0.0002(13) 0.0055(13)
C26 0.077(2) 0.0434(19) 0.059(2) -0.0047(17) -0.0169(19) 0.0177(17)
C27 0.101(3) 0.060(2) 0.057(3) -0.013(2) -0.031(2) 0.025(2)
C28 0.084(3) 0.072(3) 0.048(2) 0.004(2) -0.018(2) 0.023(2)
C29 0.064(2) 0.0458(19) 0.062(2) 0.0121(18) -0.0002(18) 0.0141(16)
C30 0.0389(17) 0.0397(18) 0.049(2) 0.0036(15) 0.0025(15) 0.0064(13)
C31 0.0370(16) 0.0426(18) 0.058(2) -0.0118(16) -0.0021(15) 0.0072(14)
C32 0.073(2) 0.0353(18) 0.049(2) -0.0037(15) -0.0033(18) 0.0029(16)
C33 0.102(3) 0.083(3) 0.053(3) -0.002(2) -0.013(2) 0.025(2)
C34 0.138(5) 0.120(4) 0.048(3) -0.012(3) 0.009(3) 0.033(4)
C35 0.105(4) 0.138(4) 0.075(3) -0.021(3) 0.030(3) 0.022(3)
C36 0.067(3) 0.124(4) 0.091(4) -0.024(3) 0.020(2) 0.007(2)
C37 0.061(2) 0.068(2) 0.065(3) -0.012(2) 0.006(2) -0.0056(18)
N1 0.0498(16) 0.0384(15) 0.065(2) -0.0038(14) -0.0064(14) 0.0072(12)

loop_
_atom_type_symbol
_atom_type_description
_atom_type_scat_dispersion_real
_atom_type_scat_dispersion_imag
_atom_type_scat_source
C C 0.0033 0.0016 'International Tables Vol C Tables 4.2.6.8 and 6.1.1.4'
H H 0.0000 0.0000 'International Tables Vol C Tables 4.2.6.8 and 6.1.1.4'
N N 0.0061 0.0033 'International Tables Vol C Tables 4.2.6.8 and 6.1.1.4'
P P 0.1023 0.0942 'International Tables Vol C Tables 4.2.6.8 and 6.1.1.4'
S S 0.1246 0.1234 'International Tables Vol C Tables 4.2.6.8 and 6.1.1.4'
Fe Fe 0.3463 0.8444 'International Tables Vol C Tables 4.2.6.8 and 6.1.1.4'

loop_
_geom_angle_atom_site_label_1
_geom_angle_atom_site_label_2
_geom_angle_atom_site_label_3
_geom_angle
C4 Fe1 C8 116.23(13)
C4 Fe1 C3 41.05(14)
C8 Fe1 C3 109.83(13)
C4 Fe1 C10 130.28(12)
C8 Fe1 C10 69.10(11)
C3 Fe1 C10 170.53(15)
C4 Fe1 C9 107.79(13)
C8 Fe1 C9 41.46(11)
C3 Fe1 C9 132.02(14)
C10 Fe1 C9 41.09(11)
C4 Fe1 C2 68.35(14)
C8 Fe1 C2 133.21(14)
C3 Fe1 C2 40.69(14)
C10 Fe1 C2 146.59(14)
C9 Fe1 C2 172.15(15)
C4 Fe1 C5 39.85(13)
C8 Fe1 C5 147.48(13)
C3 Fe1 C5 67.65(14)
C10 Fe1 C5 107.87(13)
C9 Fe1 C5 114.54(13)
C2 Fe1 C5 67.28(15)
C4 Fe1 C7 149.45(13)
C8 Fe1 C7 40.96(10)
C3 Fe1 C7 117.50(14)
C10 Fe1 C7 68.29(11)
C9 Fe1 C7 69.06(11)
C2 Fe1 C7 110.50(13)
C5 Fe1 C7 170.09(13)
C4 Fe1 C6 168.78(13)
C8 Fe1 C6 68.82(11)
C3 Fe1 C6 148.81(14)
C10 Fe1 C6 40.34(11)
C9 Fe1 C6 68.79(11)
C2 Fe1 C6 116.32(13)
C5 Fe1 C6 130.78(13)
C7 Fe1 C6 40.56(11)
C4 Fe1 C1 66.99(15)
C8 Fe1 C1 171.50(14)
C3 Fe1 C1 66.93(15)
C10 Fe1 C1 115.46(14)
C9 Fe1 C1 146.55(14)
C2 Fe1 C1 39.30(14)
C5 Fe1 C1 39.78(14)
C7 Fe1 C1 132.56(14)
C6 Fe1 C1 109.55(14)
C9 P1 C17 102.12(14)
C9 P1 C11 101.66(13)
C17 P1 C11 101.40(14)
C31 S1 C32 105.73(15)
C25 N2 C31 105.4(2)
C25 N2 C23 127.0(2)
C31 N2 C23 127.6(3)
C2 C1 C5 109.5(3)
C2 C1 Fe1 69.85(19)
C5 C1 Fe1 69.68(19)
C1 C2 C3 107.5(3)
C1 C2 Fe1 70.8(2)
C3 C2 Fe1 69.33(18)
C2 C3 C4 107.2(3)
C2 C3 Fe1 69.98(19)
C4 C3 Fe1 69.39(18)
C5 C4 C3 107.5(3)
C5 C4 Fe1 70.56(18)
C3 C4 Fe1 69.56(19)
C4 C5 C1 108.2(3)
C4 C5 Fe1 69.59(18)
C1 C5 Fe1 70.54(19)
C10 C6 C7 108.0(2)
C10 C6 Fe1 69.19(15)
C7 C6 Fe1 69.38(16)
C6 C7 C8 108.4(2)
C6 C7 Fe1 70.06(16)
C8 C7 Fe1 69.06(15)
C7 C8 C9 107.6(2)
C7 C8 C23 127.4(2)
C9 C8 C23 125.0(2)
C7 C8 Fe1 69.98(15)
C9 C8 Fe1 69.50(14)
C23 C8 Fe1 126.15(19)
C10 C9 C8 107.0(2)
C10 C9 P1 129.5(2)
C8 C9 P1 123.3(2)
C10 C9 Fe1 69.39(15)
C8 C9 Fe1 69.04(15)
P1 C9 Fe1 122.45(14)
C6 C10 C9 108.9(2)
C6 C10 Fe1 70.47(16)
C9 C10 Fe1 69.52(15)
C12 C11 C16 118.1(3)
C12 C11 P1 117.7(2)
C16 C11 P1 124.2(2)
C11 C12 C13 120.8(4)
C14 C13 C12 120.0(4)
C13 C14 C15 120.2(3)
C14 C15 C16 119.7(4)
C15 C16 C11 121.1(3)
C18 C17 C22 119.0(3)
C18 C17 P1 125.1(3)
C22 C17 P1 115.8(3)
C17 C18 C19 120.6(4)
C20 C19 C18 119.3(4)
C21 C20 C19 120.8(4)
C20 C21 C22 120.3(4)
C21 C22 C17 120.0(4)
N2 C23 C8 110.8(2)
N2 C23 C24 109.6(2)
C8 C23 C24 114.3(2)
N2 C25 C30 106.2(3)
N2 C25 C26 132.1(3)
C30 C25 C26 121.7(3)
C27 C26 C25 117.0(3)
C26 C27 C28 121.3(3)
C29 C28 C27 121.4(3)
C28 C29 C30 118.8(3)
N1 C30 C29 130.0(3)
N1 C30 C25 110.2(3)
C29 C30 C25 119.7(3)
N1 C31 N2 113.4(3)
N1 C31 S1 125.9(2)
N2 C31 S1 120.6(2)
C37 C32 C33 119.9(4)
C37 C32 S1 126.1(3)
C33 C32 S1 114.0(3)
C32 C33 C34 119.0(4)
C35 C34 C33 121.8(4)
C34 C35 C36 119.0(4)
C37 C36 C35 120.7(4)
C32 C37 C36 119.6(4)
C31 N1 C30 104.8(2)

loop_
_geom_bond_atom_site_label_1
_geom_bond_atom_site_label_2
_geom_bond_distance
Fe1 C4 2.031(3)
Fe1 C8 2.031(3)
Fe1 C3 2.033(3)
Fe1 C10 2.036(3)
Fe1 C9 2.037(3)
Fe1 C2 2.041(3)
Fe1 C5 2.043(3)
Fe1 C7 2.043(3)
Fe1 C6 2.052(3)
Fe1 C1 2.054(3)
P1 C9 1.812(3)
P1 C17 1.820(3)
P1 C11 1.838(3)
S1 C31 1.755(3)
S1 C32 1.771(4)
N2 C25 1.375(4)
N2 C31 1.387(3)
N2 C23 1.475(3)
C1 C2 1.377(5)
C1 C5 1.394(5)
C2 C3 1.417(5)
C3 C4 1.425(5)
C4 C5 1.388(5)
C6 C10 1.410(4)
C6 C7 1.420(4)
C7 C8 1.426(4)
C8 C9 1.440(4)
C8 C23 1.510(4)
C9 C10 1.429(4)
C11 C12 1.382(4)
C11 C16 1.383(4)
C12 C13 1.386(5)
C13 C14 1.360(5)
C14 C15 1.376(5)
C15 C16 1.378(4)
C17 C18 1.366(4)
C17 C22 1.402(4)
C18 C19 1.403(5)
C19 C20 1.367(6)
C20 C21 1.366(7)
C21 C22 1.376(6)
C23 C24 1.532(4)
C25 C30 1.389(4)
C25 C26 1.392(4)
C26 C27 1.378(5)
C27 C28 1.389(5)
C28 C29 1.354(5)
C29 C30 1.389(4)
C30 N1 1.385(4)
C31 N1 1.304(4)
C32 C37 1.376(5)
C32 C33 1.380(5)
C33 C34 1.385(6)
C34 C35 1.343(6)
C35 C36 1.381(6)
C36 C37 1.379(5)
